data_2214231
loop_
_publ_author_name
'Martin Gr\'of'
'Jozef Ko\<z\'i\<sek'
'Viktor Milata'
'Anton Gatial'

_publ_section_title
;
 Methyl 3-amino-2-cyanoacrylate
;
_journal_coeditor_code HB2451
_journal_issue 7
_journal_name_full 'Acta Crystallographica Section E'
_journal_page_first o3338
_journal_page_last o3338
_journal_paper_doi 10.1107/S1600536807030516
_journal_volume 63
_journal_year 2007
_chemical_formula_iupac 'C5 H6 N2 O2'
_chemical_formula_moiety 'C5 H6 N2 O2'
_chemical_formula_sum 'C5 H6 N2 O2'
_chemical_formula_weight 126.12
_chemical_name_systematic
;
Methyl 3-amino-2-cyanoacrylate
;
_space_group_IT_number 14
_symmetry_cell_setting monoclinic
_symmetry_space_group_name_Hall '-P 2yn'
_symmetry_space_group_name_H-M 'P 1 21/n 1'
_atom_sites_solution_hydrogens geom
_atom_sites_solution_primary direct
_atom_sites_solution_secondary difmap
_audit_creation_method SHELXL-97
_cell_angle_alpha 90.00
_cell_angle_beta 95.98(3)
_cell_angle_gamma 90.00
_cell_formula_units_Z 4
_cell_length_a 3.7850(10)
_cell_length_b 10.787(2)
_cell_length_c 14.784(3)
_cell_measurement_reflns_used 4197
_cell_measurement_temperature 100
_cell_measurement_theta_max 30.40
_cell_measurement_theta_min 3.79
_cell_volume 600.3(2)
_computing_cell_refinement 'CrysAlis CCD'
_computing_data_collection 'CrysAlis CCD (Oxford Diffraction, 2006)'
_computing_data_reduction 'CrysAlis RED (Oxford Diffraction, 2006)'
_computing_molecular_graphics 'DIAMOND (Brandenburg, 1998)'
_computing_publication_material 'enCIFer (Allen <i>et al.</i>,  2004)'
_computing_structure_refinement 'SHELXL97 (Sheldrick, 1997)'
_computing_structure_solution 'SHELXS97 (Sheldrick, 1997)'
_diffrn_ambient_temperature 100
_diffrn_measured_fraction_theta_full 0.994
_diffrn_measured_fraction_theta_max 0.995
_diffrn_measurement_device_type 'Oxford Diffraction GEMINI R'
_diffrn_measurement_method
;
Rotation method data acquisition using \w and \f
;
_diffrn_radiation_monochromator graphite
_diffrn_radiation_source 'fine-focus sealed tube'
_diffrn_radiation_type MoK\a
_diffrn_radiation_wavelength 0.71073
_diffrn_reflns_av_R_equivalents 0.0252
_diffrn_reflns_av_sigmaI/netI 0.0178
_diffrn_reflns_limit_h_max 4
_diffrn_reflns_limit_h_min -4
_diffrn_reflns_limit_k_max 12
_diffrn_reflns_limit_k_min -12
_diffrn_reflns_limit_l_max 17
_diffrn_reflns_limit_l_min -17
_diffrn_reflns_number 6877
_diffrn_reflns_theta_full 25.00
_diffrn_reflns_theta_max 25.35
_diffrn_reflns_theta_min 4.57
_diffrn_standards_decay_% 0
_diffrn_standards_interval_count 0
_diffrn_standards_interval_time 0
_diffrn_standards_number 0
_exptl_absorpt_coefficient_mu 0.110
_exptl_absorpt_correction_T_max 0.998
_exptl_absorpt_correction_T_min 0.946
_exptl_absorpt_correction_type analytical
_exptl_absorpt_process_details '(CrysAlis RED; Oxford Diffraction, 2006)'
_exptl_crystal_colour colourless
_exptl_crystal_density_diffrn 1.395
_exptl_crystal_density_method 'not measured'
_exptl_crystal_description slab
_exptl_crystal_F_000 264
_exptl_crystal_size_max 0.53
_exptl_crystal_size_mid 0.21
_exptl_crystal_size_min 0.04
_refine_diff_density_max 0.171
_refine_diff_density_min -0.299
_refine_ls_extinction_method none
_refine_ls_goodness_of_fit_ref 1.106
_refine_ls_hydrogen_treatment constr
_refine_ls_matrix_type full
_refine_ls_number_parameters 83
_refine_ls_number_reflns 1095
_refine_ls_number_restraints 17
_refine_ls_restrained_S_all 1.113
_refine_ls_R_factor_all 0.0521
_refine_ls_R_factor_gt 0.0379
_refine_ls_shift/su_max 0.002
_refine_ls_shift/su_mean 0.001
_refine_ls_structure_factor_coef Fsqd
_refine_ls_weighting_details 'calc w=1/[\s^2^(Fo^2^)+(0.0584P)^2^+0.1974P] where P=(Fo^2^+2Fc^2^)/3'
_refine_ls_weighting_scheme calc
_refine_ls_wR_factor_gt 0.0920
_refine_ls_wR_factor_ref 0.1056
_reflns_number_gt 856
_reflns_number_total 1095
_reflns_threshold_expression I>2\s(I)
_cod_data_source_file hb2451.cif
_cod_data_source_block I
_cod_original_sg_symbol_H-M 'P 21/n'
_cod_database_code 2214231
_cod_database_fobs_code 2214231

loop_
_symmetry_equiv_pos_as_xyz
'x, y, z'
'-x+1/2, y+1/2, -z+1/2'
'-x, -y, -z'
'x-1/2, -y-1/2, z-1/2'

loop_
_atom_site_type_symbol
_atom_site_label
_atom_site_fract_x
_atom_site_fract_y
_atom_site_fract_z
_atom_site_U_iso_or_equiv
_atom_site_adp_type
_atom_site_calc_flag
_atom_site_refinement_flags
_atom_site_occupancy
O O1 0.1333(3) 0.38235(11) 0.56002(8) 0.0238(3) Uani d U 1
O O2 0.3605(3) 0.23064(10) 0.65388(7) 0.0211(3) Uani d U 1
N N1 0.8157(4) 0.35812(13) 0.84585(10) 0.0246(4) Uani d U 1
N N2 0.3268(4) 0.62174(13) 0.61008(9) 0.0234(4) Uani d U 1
H H2B 0.2041 0.5812 0.5677 0.028 Uiso calc R 1
H H2A 0.3452 0.7010 0.6063 0.028 Uiso calc R 1
C C4 0.6658(4) 0.39141(14) 0.77822(11) 0.0186(3) Uani d U 1
C C2 0.4814(4) 0.43641(15) 0.69625(10) 0.0185(3) Uani d U 1
C C1 0.3076(4) 0.35106(15) 0.63025(11) 0.0179(3) Uani d U 1
C C3 0.4853(4) 0.56287(15) 0.68030(11) 0.0194(4) Uani d U 1
H H3A 0.6145 0.6111 0.7242 0.023 Uiso calc R 1
C C5 0.1961(4) 0.14209(15) 0.58854(12) 0.0236(4) Uani d U 1
H H5C 0.2630 0.0595 0.6076 0.028 Uiso calc R 1
H H5B 0.2742 0.1579 0.5299 0.028 Uiso calc R 1
H H5A -0.0575 0.1503 0.5849 0.028 Uiso calc R 1

loop_
_atom_site_aniso_label
_atom_site_aniso_U_11
_atom_site_aniso_U_22
_atom_site_aniso_U_33
_atom_site_aniso_U_12
_atom_site_aniso_U_13
_atom_site_aniso_U_23
O1 0.0283(6) 0.0225(6) 0.0195(6) 0.0013(5) -0.0032(4) -0.0002(4)
O2 0.0253(6) 0.0171(5) 0.0203(6) -0.0004(4) -0.0003(5) -0.0008(4)
N1 0.0288(8) 0.0206(8) 0.0233(7) 0.0006(6) -0.0026(5) -0.0009(6)
N2 0.0302(8) 0.0176(7) 0.0214(7) -0.0019(5) -0.0027(6) 0.0005(5)
C4 0.0192(8) 0.0165(8) 0.0205(7) 0.0000(6) 0.0035(5) -0.0019(6)
C2 0.0179(7) 0.0192(6) 0.0184(7) 0.0011(6) 0.0024(5) -0.0001(5)
C1 0.0168(7) 0.0186(6) 0.0187(7) 0.0007(6) 0.0038(5) 0.0009(5)
C3 0.0192(7) 0.0204(7) 0.0186(7) 0.0001(6) 0.0021(6) -0.0013(6)
C5 0.0238(8) 0.0217(8) 0.0250(9) -0.0023(6) 0.0010(7) -0.0047(6)

loop_
_atom_type_symbol
_atom_type_description
_atom_type_scat_dispersion_real
_atom_type_scat_dispersion_imag
_atom_type_scat_source
C C 0.0033 0.0016 'International Tables Vol C Tables 4.2.6.8 and 6.1.1.4'
H H 0.0000 0.0000 'International Tables Vol C Tables 4.2.6.8 and 6.1.1.4'
N N 0.0061 0.0033 'International Tables Vol C Tables 4.2.6.8 and 6.1.1.4'
O O 0.0106 0.0060 'International Tables Vol C Tables 4.2.6.8 and 6.1.1.4'

loop_
_geom_angle_atom_site_label_1
_geom_angle_atom_site_label_2
_geom_angle_atom_site_label_3
_geom_angle
C1 O2 C5 114.70(12)
C3 N2 H2B 120.0
C3 N2 H2A 120.0
H2B N2 H2A 120.0
N1 C4 C2 178.10(17)
C3 C2 C4 117.98(14)
C3 C2 C1 121.57(14)
C4 C2 C1 120.40(15)
O1 C1 O2 122.53(14)
O1 C1 C2 124.44(15)
O2 C1 C2 113.03(13)
N2 C3 C2 126.96(15)
N2 C3 H3A 116.5
C2 C3 H3A 116.5
O2 C5 H5C 109.5
O2 C5 H5B 109.5
H5C C5 H5B 109.5
O2 C5 H5A 109.5
H5C C5 H5A 109.5
H5B C5 H5A 109.5

loop_
_geom_bond_atom_site_label_1
_geom_bond_atom_site_label_2
_geom_bond_distance
O1 C1 1.2185(19)
O2 C1 1.3545(19)
O2 C5 1.452(2)
N1 C4 1.154(2)
N2 C3 1.308(2)
N2 H2B 0.8600
N2 H2A 0.8600
C4 C2 1.420(2)
C2 C3 1.385(2)
C2 C1 1.449(2)
C3 H3A 0.9300
C5 H5C 0.9600
C5 H5B 0.9600
C5 H5A 0.9600

loop_
_geom_hbond_atom_site_label_D
_geom_hbond_atom_site_label_H
_geom_hbond_atom_site_label_A
_geom_hbond_site_symmetry_A
_geom_hbond_distance_DH
_geom_hbond_distance_HA
_geom_hbond_distance_DA
_geom_hbond_angle_DHA
N2 H2B O1 1_555 0.86 2.163 2.764(2) 127
N2 H2B O1 3_566 0.86 2.201 2.906(3) 139
N2 H2A N1 2_656 0.86 2.198 2.928(2) 143

loop_
_geom_torsion_atom_site_label_1
_geom_torsion_atom_site_label_2
_geom_torsion_atom_site_label_3
_geom_torsion_atom_site_label_4
_geom_torsion
C5 O2 C1 O1 0.6(2)
C5 O2 C1 C2 -178.86(12)
C3 C2 C1 O1 -5.3(2)
C4 C2 C1 O1 177.15(14)
C3 C2 C1 O2 174.06(13)
C4 C2 C1 O2 -3.4(2)
C4 C2 C3 N2 -178.63(15)
C1 C2 C3 N2 3.8(2)

loop_
_cod_related_entry_id
_cod_related_entry_database
_cod_related_entry_code
1 ChemSpider 10447559
